data_6000564
loop_
_publ_author_name
'Zhang, J.'
'Vondreele, R. B.'
'Eyring, L.'

_publ_section_title
;
 Structures in the oxygen-deficient fluorite-related R(N)O(2N-2)
 homologous series - PR10O18
;
_journal_name_full 'Journal of Solid State Chemistry'
_journal_page_first 141
_journal_page_last 147
_journal_paper_doi 10.1006/jssc.1995.1322
_journal_volume 118
_journal_year 1995
_chemical_formula_sum 'O18 Pr10'
_space_group_name_H-M_alt 'P 1 21/c 1'
_cell_angle_alpha 90.000
_cell_angle_beta 100.213
_cell_angle_gamma 90.000
_cell_length_a 6.7304
_cell_length_b 19.3900
_cell_length_c 12.7940
_cell_volume 1643.19
_cod_database_code 6000564

loop_
_atom_site_label
_atom_site_fract_x
_atom_site_fract_y
_atom_site_fract_z
? ? ? ?
